data_4500515
loop_
_publ_author_name
'Yi, Xiao-Yi'
'Fang, Hua-Cai'
'Gu, Zhi-Gang'
'Zhou, Zheng-Yuan'
'Cai, Yue-Peng'
'Tian, Jian'
'Thallapally, Praveen K.'

_publ_section_title
;
 Metal--Organic Frameworks with Achiral/Monochiral Nano-Channels
;
_journal_issue 7
_journal_name_full 'Crystal Growth &amp; Design'
_journal_page_first 2824
_journal_paper_doi 10.1021/cg101618n
_journal_volume 11
_journal_year 2011
_chemical_formula_moiety 'C28 H22 Co3 O12'
_chemical_formula_sum 'C28 H22 Co3 O12'
_chemical_formula_weight 727.25
_chemical_name_systematic
;

 ?

;
_space_group_IT_number 20
_symmetry_cell_setting orthorhombic
_symmetry_space_group_name_Hall 'C 2c 2'
_symmetry_space_group_name_H-M 'C 2 2 21'
_atom_sites_solution_hydrogens geom
_atom_sites_solution_primary direct
_atom_sites_solution_secondary difmap
_audit_creation_method SHELXL-97
_cell_angle_alpha 90.00
_cell_angle_beta 90.00
_cell_angle_gamma 90.00
_cell_formula_units_Z 4
_cell_length_a 6.3985(9)
_cell_length_b 19.848(3)
_cell_length_c 21.634(3)
_cell_measurement_reflns_used 4348
_cell_measurement_temperature 298(2)
_cell_measurement_theta_max 27.52
_cell_measurement_theta_min 2.26
_cell_volume 2747.5(7)
_computing_cell_refinement 'Bruker SMART'
_computing_data_collection 'Bruker SMART'
_computing_data_reduction 'Bruker SAINT'
_computing_molecular_graphics 'Bruker SHELXTL'
_computing_publication_material 'Bruker SHELXTL'
_computing_structure_refinement 'SHELXL-97 (Sheldrick, 1997)'
_computing_structure_solution 'SHELXS-97 (Sheldrick, 1990)'
_diffrn_ambient_temperature 298(2)
_diffrn_measured_fraction_theta_full 0.999
_diffrn_measured_fraction_theta_max 0.999
_diffrn_measurement_device_type 'CCD area detector'
_diffrn_measurement_method 'phi and omega scans'
_diffrn_radiation_monochromator graphite
_diffrn_radiation_source 'fine-focus sealed tube'
_diffrn_radiation_type MoK\a
_diffrn_radiation_wavelength 0.71073
_diffrn_reflns_av_R_equivalents 0.0200
_diffrn_reflns_av_sigmaI/netI 0.0270
_diffrn_reflns_limit_h_max 7
_diffrn_reflns_limit_h_min -7
_diffrn_reflns_limit_k_max 23
_diffrn_reflns_limit_k_min -22
_diffrn_reflns_limit_l_max 24
_diffrn_reflns_limit_l_min -25
_diffrn_reflns_number 7140
_diffrn_reflns_theta_full 25.25
_diffrn_reflns_theta_max 25.25
_diffrn_reflns_theta_min 2.05
_exptl_absorpt_coefficient_mu 1.857
_exptl_absorpt_correction_T_max 0.7681
_exptl_absorpt_correction_T_min 0.6340
_exptl_absorpt_correction_type multi-scan
_exptl_absorpt_process_details 'SADABS (Sheldrick, 1996)'
_exptl_crystal_colour pink
_exptl_crystal_density_diffrn 1.758
_exptl_crystal_density_method 'not measured'
_exptl_crystal_description block
_exptl_crystal_F_000 1468
_exptl_crystal_size_max 0.27
_exptl_crystal_size_mid 0.22
_exptl_crystal_size_min 0.15
_refine_diff_density_max 0.363
_refine_diff_density_min -0.248
_refine_diff_density_rms 0.045
_refine_ls_abs_structure_details 'Flack H D (1983), Acta Cryst. A39, 876-881'
_refine_ls_abs_structure_Flack 0.002(15)
_refine_ls_extinction_method none
_refine_ls_goodness_of_fit_ref 1.073
_refine_ls_hydrogen_treatment mixed
_refine_ls_matrix_type full
_refine_ls_number_parameters 205
_refine_ls_number_reflns 2501
_refine_ls_number_restraints 4
_refine_ls_restrained_S_all 1.074
_refine_ls_R_factor_all 0.0225
_refine_ls_R_factor_gt 0.0209
_refine_ls_shift/su_max 0.002
_refine_ls_shift/su_mean 0.000
_refine_ls_structure_factor_coef Fsqd
_refine_ls_weighting_details 'calc w=1/[\s^2^(Fo^2^)+(0.0246P)^2^+0.5661P] where P=(Fo^2^+2Fc^2^)/3'
_refine_ls_weighting_scheme calc
_refine_ls_wR_factor_gt 0.0506
_refine_ls_wR_factor_ref 0.0513
_reflns_number_gt 2364
_reflns_number_total 2501
_reflns_threshold_expression >2sigma(I)
_cod_data_source_file cg101618n_si_003.cif
_cod_data_source_block c
_cod_depositor_comments
;
The following automatic conversions were performed:

'_symmetry_cell_setting' value 'Orthorhombic' changed to
'orthorhombic' according to
/home/saulius/struct/CIF-dictionaries/cif_core.dic dictionary named
'cif_core.dic' version 2.4.1 from 2010-06-29.

Automatic conversion script
Id: cif_fix_values 1715 2011-07-08 13:25:40Z adriana 
;
_cod_original_cell_volume 2747.4(7)
_cod_original_sg_symbol_Hall C2c2
_cod_original_sg_symbol_H-M C222(1)
_cod_database_code 4500515

loop_
_symmetry_equiv_pos_as_xyz
'x, y, z'
'-x, -y, z+1/2'
'-x, y, -z+1/2'
'x, -y, -z'
'x+1/2, y+1/2, z'
'-x+1/2, -y+1/2, z+1/2'
'-x+1/2, y+1/2, -z+1/2'
'x+1/2, -y+1/2, -z'

loop_
_atom_site_label
_atom_site_type_symbol
_atom_site_fract_x
_atom_site_fract_y
_atom_site_fract_z
_atom_site_U_iso_or_equiv
_atom_site_adp_type
_atom_site_occupancy
_atom_site_symmetry_multiplicity
_atom_site_calc_flag
_atom_site_refinement_flags
Co1 Co 1.0000 0.769861(16) 0.7500 0.01911(9) Uani 1 2 d S
Co2 Co 0.5000 0.688111(17) 0.7500 0.02063(10) Uani 1 2 d S
Co3 Co 0.0000 0.337894(17) 0.7500 0.02108(10) Uani 1 2 d S
O1 O 0.6213(2) 0.68810(8) 0.83737(7) 0.0281(4) Uani 1 1 d .
O2 O 0.9644(3) 0.69670(7) 0.82020(7) 0.0284(4) Uani 1 1 d .
O3 O 0.1292(3) 0.39872(8) 0.80952(8) 0.0328(4) Uani 1 1 d .
O4 O 0.4362(3) 0.34616(9) 0.81410(9) 0.0439(5) Uani 1 1 d .
O5 O 0.6945(2) 0.76840(7) 0.71913(7) 0.0205(3) Uani 1 1 d D
H5A H 0.707(4) 0.7693(12) 0.6810(5) 0.031 Uiso 1 1 d D
O6 O 0.2875(3) 0.61353(9) 0.78116(8) 0.0354(4) Uani 1 1 d D
H6A H 0.327(4) 0.5830(11) 0.8051(10) 0.053 Uiso 1 1 d D
H6B H 0.185(3) 0.6343(13) 0.7963(11) 0.053 Uiso 1 1 d D
C1 C 0.8079(4) 0.68424(10) 0.85395(10) 0.0210(5) Uani 1 1 d .
C2 C 0.8466(3) 0.66634(11) 0.92060(10) 0.0220(5) Uani 1 1 d .
C3 C 0.9817(5) 0.70612(12) 0.95496(11) 0.0348(5) Uani 1 1 d .
H3 H 1.0600 0.7394 0.9354 0.042 Uiso 1 1 calc R
C4 C 1.0008(6) 0.69669(12) 1.01817(11) 0.0455(6) Uani 1 1 d .
H4 H 1.0906 0.7238 1.0411 0.055 Uiso 1 1 calc R
C5 C 0.8862(5) 0.64704(14) 1.04693(12) 0.0455(8) Uani 1 1 d .
H5 H 0.8968 0.6411 1.0895 0.055 Uiso 1 1 calc R
C6 C 0.7556(4) 0.60604(13) 1.01278(11) 0.0367(7) Uani 1 1 d .
H6 H 0.6803 0.5723 1.0326 0.044 Uiso 1 1 calc R
C7 C 0.7348(4) 0.61443(12) 0.94908(10) 0.0243(5) Uani 1 1 d .
C8 C 0.6142(4) 0.56354(12) 0.91381(10) 0.0234(5) Uani 1 1 d .
C9 C 0.7147(4) 0.52750(12) 0.86691(11) 0.0269(5) Uani 1 1 d .
H9 H 0.8481 0.5402 0.8545 0.032 Uiso 1 1 calc R
C10 C 0.6189(4) 0.47347(12) 0.83887(11) 0.0271(6) Uani 1 1 d .
H10 H 0.6907 0.4489 0.8091 0.033 Uiso 1 1 calc R
C11 C 0.4173(4) 0.45538(12) 0.85455(10) 0.0231(6) Uani 1 1 d .
C12 C 0.3114(4) 0.49268(12) 0.89911(11) 0.0263(5) Uani 1 1 d .
H12 H 0.1738 0.4820 0.9090 0.032 Uiso 1 1 calc R
C13 C 0.4103(4) 0.54578(12) 0.92893(11) 0.0259(6) Uani 1 1 d .
H13 H 0.3394 0.5697 0.9593 0.031 Uiso 1 1 calc R
C14 C 0.3216(4) 0.39526(11) 0.82395(10) 0.0254(5) Uani 1 1 d .

loop_
_atom_site_aniso_label
_atom_site_aniso_U_11
_atom_site_aniso_U_22
_atom_site_aniso_U_33
_atom_site_aniso_U_23
_atom_site_aniso_U_13
_atom_site_aniso_U_12
Co1 0.01440(19) 0.01719(18) 0.02572(19) 0.000 -0.0013(2) 0.000
Co2 0.01665(19) 0.01971(19) 0.02554(19) 0.000 -0.0027(2) 0.000
Co3 0.0169(2) 0.01800(19) 0.0284(2) 0.000 -0.0024(2) 0.000
O1 0.0195(9) 0.0378(10) 0.0269(8) 0.0062(7) -0.0041(7) -0.0003(7)
O2 0.0217(10) 0.0320(8) 0.0315(8) 0.0092(6) 0.0042(7) -0.0003(7)
O3 0.0253(10) 0.0328(10) 0.0403(9) -0.0130(7) -0.0037(8) -0.0010(7)
O4 0.0421(13) 0.0324(9) 0.0573(11) -0.0238(8) -0.0172(9) 0.0104(8)
O5 0.0169(8) 0.0223(8) 0.0225(7) -0.0018(7) -0.0003(7) 0.0011(6)
O6 0.0282(10) 0.0269(9) 0.0510(11) 0.0100(8) -0.0001(9) 0.0014(8)
C1 0.0238(13) 0.0139(10) 0.0254(11) -0.0011(8) -0.0001(10) -0.0006(9)
C2 0.0214(12) 0.0204(11) 0.0244(11) -0.0009(9) -0.0028(9) 0.0006(9)
C3 0.0308(14) 0.0354(12) 0.0382(12) -0.0003(10) -0.0045(13) -0.0085(13)
C4 0.0503(16) 0.0471(14) 0.0393(13) -0.0075(11) -0.0176(17) -0.012(2)
C5 0.061(2) 0.0518(18) 0.0234(13) -0.0011(12) -0.0143(13) -0.0083(15)
C6 0.053(2) 0.0332(13) 0.0241(12) 0.0050(11) -0.0058(11) -0.0098(12)
C7 0.0264(14) 0.0232(11) 0.0235(12) 0.0003(10) -0.0023(10) -0.0018(10)
C8 0.0312(13) 0.0190(13) 0.0200(11) 0.0039(9) -0.0033(10) -0.0028(10)
C9 0.0208(12) 0.0289(13) 0.0309(12) 0.0000(10) 0.0021(10) -0.0030(10)
C10 0.0266(15) 0.0271(13) 0.0277(12) -0.0063(11) 0.0011(11) 0.0028(11)
C11 0.0269(13) 0.0191(12) 0.0234(12) -0.0038(9) -0.0060(10) 0.0010(9)
C12 0.0196(12) 0.0284(13) 0.0309(13) -0.0009(10) 0.0013(11) -0.0036(10)
C13 0.0309(13) 0.0236(13) 0.0232(11) -0.0042(10) 0.0023(10) -0.0012(10)
C14 0.0281(14) 0.0246(12) 0.0234(12) -0.0035(9) -0.0026(10) -0.0016(10)

loop_
_atom_type_symbol
_atom_type_description
_atom_type_scat_dispersion_real
_atom_type_scat_dispersion_imag
_atom_type_scat_source
C C 0.0033 0.0016 'International Tables Vol C Tables 4.2.6.8 and 6.1.1.4'
H H 0.0000 0.0000 'International Tables Vol C Tables 4.2.6.8 and 6.1.1.4'
O O 0.0106 0.0060 'International Tables Vol C Tables 4.2.6.8 and 6.1.1.4'
Co Co 0.3494 0.9721 'International Tables Vol C Tables 4.2.6.8 and 6.1.1.4'

loop_
_geom_angle_atom_site_label_1
_geom_angle_atom_site_label_2
_geom_angle_atom_site_label_3
_geom_angle
_geom_angle_site_symmetry_1
_geom_angle_site_symmetry_3
O5 Co1 O5 178.39(8) . 3_756
O5 Co1 O4 92.27(6) . 5
O5 Co1 O4 88.89(6) 3_756 5
O5 Co1 O4 88.89(6) . 7_656
O5 Co1 O4 92.27(6) 3_756 7_656
O4 Co1 O4 87.34(11) 5 7_656
O5 Co1 O2 81.95(6) . 3_756
O5 Co1 O2 96.94(6) 3_756 3_756
O4 Co1 O2 173.69(6) 5 3_756
O4 Co1 O2 90.00(7) 7_656 3_756
O5 Co1 O2 96.94(6) . .
O5 Co1 O2 81.95(6) 3_756 .
O4 Co1 O2 90.00(7) 5 .
O4 Co1 O2 173.69(6) 7_656 .
O2 Co1 O2 93.20(9) 3_756 .
O1 Co2 O1 179.99(9) . 3_656
O1 Co2 O6 87.10(7) . .
O1 Co2 O6 92.89(7) 3_656 .
O1 Co2 O6 92.89(7) . 3_656
O1 Co2 O6 87.10(7) 3_656 3_656
O6 Co2 O6 91.43(10) . 3_656
O1 Co2 O5 86.10(6) . 3_656
O1 Co2 O5 93.91(6) 3_656 3_656
O6 Co2 O5 92.75(6) . 3_656
O6 Co2 O5 175.65(7) 3_656 3_656
O1 Co2 O5 93.91(6) . .
O1 Co2 O5 86.10(6) 3_656 .
O6 Co2 O5 175.65(6) . .
O6 Co2 O5 92.75(7) 3_656 .
O5 Co2 O5 83.10(8) 3_656 .
O1 Co2 Co3 90.01(4) . 5
O1 Co2 Co3 90.01(4) 3_656 5
O6 Co2 Co3 134.29(5) . 5
O6 Co2 Co3 134.29(5) 3_656 5
O5 Co2 Co3 41.55(4) 3_656 5
O5 Co2 Co3 41.55(4) . 5
O3 Co3 O3 103.46(10) . 3_556
O3 Co3 O5 118.46(7) . 7_546
O3 Co3 O5 112.88(7) 3_556 7_546
O3 Co3 O5 112.88(7) . 5_445
O3 Co3 O5 118.46(7) 3_556 5_445
O5 Co3 O5 91.36(9) 7_546 5_445
O3 Co3 Co2 128.27(5) . 5_445
O3 Co3 Co2 128.27(5) 3_556 5_445
O5 Co3 Co2 45.68(4) 7_546 5_445
O5 Co3 Co2 45.68(4) 5_445 5_445
C1 O1 Co2 128.96(15) . .
C1 O2 Co1 129.42(14) . .
C14 O3 Co3 122.63(15) . .
C14 O4 Co1 143.04(16) . 5_445
Co3 O5 Co1 118.51(7) 5 .
Co3 O5 Co2 92.77(6) 5 .
Co1 O5 Co2 117.52(7) . .
Co3 O5 H5A 112.5(18) 5 .
Co1 O5 H5A 103.1(19) . .
Co2 O5 H5A 112.8(18) . .
Co2 O6 H6A 121(2) . .
Co2 O6 H6B 106(2) . .
H6A O6 H6B 110(2) . .
O1 C1 O2 125.4(2) . .
O1 C1 C2 116.5(2) . .
O2 C1 C2 118.0(2) . .
C3 C2 C7 120.2(2) . .
C3 C2 C1 118.8(2) . .
C7 C2 C1 120.8(2) . .
C4 C3 C2 120.5(2) . .
C4 C3 H3 119.8 . .
C2 C3 H3 119.8 . .
C5 C4 C3 119.7(3) . .
C5 C4 H4 120.1 . .
C3 C4 H4 120.1 . .
C4 C5 C6 120.1(2) . .
C4 C5 H5 119.9 . .
C6 C5 H5 119.9 . .
C5 C6 C7 121.1(2) . .
C5 C6 H6 119.5 . .
C7 C6 H6 119.5 . .
C6 C7 C2 118.3(2) . .
C6 C7 C8 118.5(2) . .
C2 C7 C8 122.81(19) . .
C13 C8 C9 118.2(2) . .
C13 C8 C7 122.7(2) . .
C9 C8 C7 118.9(2) . .
C10 C9 C8 120.9(2) . .
C10 C9 H9 119.5 . .
C8 C9 H9 119.5 . .
C9 C10 C11 120.7(2) . .
C9 C10 H10 119.7 . .
C11 C10 H10 119.7 . .
C10 C11 C12 119.1(2) . .
C10 C11 C14 118.7(2) . .
C12 C11 C14 122.1(2) . .
C13 C12 C11 120.3(2) . .
C13 C12 H12 119.9 . .
C11 C12 H12 119.9 . .
C12 C13 C8 120.7(2) . .
C12 C13 H13 119.6 . .
C8 C13 H13 119.6 . .
O4 C14 O3 125.0(2) . .
O4 C14 C11 117.5(2) . .
O3 C14 C11 117.5(2) . .

loop_
_geom_bond_atom_site_label_1
_geom_bond_atom_site_label_2
_geom_bond_distance
_geom_bond_site_symmetry_2
Co1 O5 2.0658(15) .
Co1 O5 2.0658(15) 3_756
Co1 O4 2.0936(17) 5
Co1 O4 2.0936(17) 7_656
Co1 O2 2.1134(14) 3_756
Co1 O2 2.1134(14) .
Co2 O1 2.0434(15) .
Co2 O1 2.0434(15) 3_656
Co2 O6 2.1200(18) .
Co2 O6 2.1200(18) 3_656
Co2 O5 2.1295(15) 3_656
Co2 O5 2.1295(15) .
Co2 Co3 2.9729(6) 5
Co3 O3 1.9490(16) .
Co3 O3 1.9490(16) 3_556
Co3 O5 1.9742(15) 7_546
Co3 O5 1.9742(15) 5_445
Co3 Co2 2.9729(6) 5_445
O1 C1 1.249(3) .
O2 C1 1.264(3) .
O3 C14 1.272(3) .
O4 C14 1.238(3) .
O4 Co1 2.0936(17) 5_445
O5 Co3 1.9742(15) 5
O5 H5A 0.829(10) .
O6 H6A 0.836(10) .
O6 H6B 0.840(10) .
C1 C2 1.506(3) .
C2 C3 1.387(3) .
C2 C7 1.398(3) .
C3 C4 1.386(3) .
C3 H3 0.9300 .
C4 C5 1.377(4) .
C4 H4 0.9300 .
C5 C6 1.381(4) .
C5 H5 0.9300 .
C6 C7 1.394(3) .
C6 H6 0.9300 .
C7 C8 1.482(3) .
C8 C13 1.391(3) .
C8 C9 1.398(3) .
C9 C10 1.376(3) .
C9 H9 0.9300 .
C10 C11 1.382(3) .
C10 H10 0.9300 .
C11 C12 1.392(3) .
C11 C14 1.496(3) .
C12 C13 1.388(3) .
C12 H12 0.9300 .
C13 H13 0.9300 .

loop_
_geom_hbond_atom_site_label_D
_geom_hbond_atom_site_label_H
_geom_hbond_atom_site_label_A
_geom_hbond_distance_DH
_geom_hbond_distance_HA
_geom_hbond_distance_DA
_geom_hbond_angle_DHA
_geom_hbond_site_symmetry_A
O6 H6B O2 0.840(10) 1.949(11) 2.777(2) 169(3) 1_455

loop_
_geom_torsion_atom_site_label_1
_geom_torsion_atom_site_label_2
_geom_torsion_atom_site_label_3
_geom_torsion_atom_site_label_4
_geom_torsion
_geom_torsion_site_symmetry_1
_geom_torsion_site_symmetry_4
O1 Co2 O1 C1 85(100) 3_656 .
O6 Co2 O1 C1 131.12(19) . .
O6 Co2 O1 C1 39.84(19) 3_656 .
O5 Co2 O1 C1 -135.92(18) 3_656 .
O5 Co2 O1 C1 -53.12(19) . .
Co3 Co2 O1 C1 -94.52(18) 5 .
O5 Co1 O2 C1 -33.10(18) . .
O5 Co1 O2 C1 148.07(18) 3_756 .
O4 Co1 O2 C1 59.19(18) 5 .
O4 Co1 O2 C1 124.2(6) 7_656 .
O2 Co1 O2 C1 -115.37(19) 3_756 .
O3 Co3 O3 C14 -125.9(2) 3_556 .
O5 Co3 O3 C14 108.30(18) 7_546 .
O5 Co3 O3 C14 3.3(2) 5_445 .
Co2 Co3 O3 C14 54.1(2) 5_445 .
O5 Co1 O5 Co3 143.40(8) 3_756 5
O4 Co1 O5 Co3 7.06(9) 5 5
O4 Co1 O5 Co3 -80.23(9) 7_656 5
O2 Co1 O5 Co3 -170.39(9) 3_756 5
O2 Co1 O5 Co3 97.33(8) . 5
O5 Co1 O5 Co2 33.21(8) 3_756 .
O4 Co1 O5 Co2 -103.13(9) 5 .
O4 Co1 O5 Co2 169.58(9) 7_656 .
O2 Co1 O5 Co2 79.43(8) 3_756 .
O2 Co1 O5 Co2 -12.85(8) . .
O1 Co2 O5 Co3 -85.59(6) . 5
O1 Co2 O5 Co3 94.42(6) 3_656 5
O6 Co2 O5 Co3 17.7(8) . 5
O6 Co2 O5 Co3 -178.68(6) 3_656 5
O5 Co2 O5 Co3 0.000(1) 3_656 5
O1 Co2 O5 Co1 38.75(8) . .
O1 Co2 O5 Co1 -141.24(8) 3_656 .
O6 Co2 O5 Co1 142.0(8) . .
O6 Co2 O5 Co1 -54.34(9) 3_656 .
O5 Co2 O5 Co1 124.34(10) 3_656 .
Co3 Co2 O5 Co1 124.34(10) 5 .
Co2 O1 C1 O2 19.4(3) . .
Co2 O1 C1 C2 -163.65(14) . .
Co1 O2 C1 O1 35.3(3) . .
Co1 O2 C1 C2 -141.61(16) . .
O1 C1 C2 C3 -129.6(2) . .
O2 C1 C2 C3 47.6(3) . .
O1 C1 C2 C7 44.7(3) . .
O2 C1 C2 C7 -138.1(2) . .
C7 C2 C3 C4 -2.6(4) . .
C1 C2 C3 C4 171.7(3) . .
C2 C3 C4 C5 0.6(4) . .
C3 C4 C5 C6 1.1(5) . .
C4 C5 C6 C7 -0.8(4) . .
C5 C6 C7 C2 -1.2(4) . .
C5 C6 C7 C8 172.2(3) . .
C3 C2 C7 C6 2.9(4) . .
C1 C2 C7 C6 -171.3(2) . .
C3 C2 C7 C8 -170.1(2) . .
C1 C2 C7 C8 15.7(4) . .
C6 C7 C8 C13 54.4(3) . .
C2 C7 C8 C13 -132.6(2) . .
C6 C7 C8 C9 -119.8(3) . .
C2 C7 C8 C9 53.3(3) . .
C13 C8 C9 C10 -3.6(3) . .
C7 C8 C9 C10 170.8(2) . .
C8 C9 C10 C11 2.9(4) . .
C9 C10 C11 C12 0.1(3) . .
C9 C10 C11 C14 -178.5(2) . .
C10 C11 C12 C13 -2.3(3) . .
C14 C11 C12 C13 176.3(2) . .
C11 C12 C13 C8 1.5(4) . .
C9 C8 C13 C12 1.4(3) . .
C7 C8 C13 C12 -172.8(2) . .
Co1 O4 C14 O3 37.1(4) 5_445 .
Co1 O4 C14 C11 -142.2(2) 5_445 .
Co3 O3 C14 O4 -17.1(3) . .
Co3 O3 C14 C11 162.19(15) . .
C10 C11 C14 O4 38.0(3) . .
C12 C11 C14 O4 -140.6(2) . .
C10 C11 C14 O3 -141.4(2) . .
C12 C11 C14 O3 40.0(3) . .
